data_4030181
loop_
_publ_author_name
'Oyetola, S.'
'Verbaere, A.'
'Piffard, Y.'
'Tournoux, M.'

_publ_section_title
;
 The layered compounds AM(V)(PO4)2 (A = K, Rb, Cs and M = Sb, Nb, Ta)
;
_journal_name_full 'European Journal of Solid State and Inorganic Chemistry'
_journal_page_first 259
_journal_page_last 278
_journal_volume 25
_journal_year 1988
_chemical_formula_sum 'Cs O8 P2 Sb'
_chemical_formula_weight 444.61
_space_group_IT_number 147
_symmetry_cell_setting trigonal
_symmetry_Int_Tables_number 147
_symmetry_space_group_name_Hall '-P 3'
_symmetry_space_group_name_H-M 'P -3'
_cell_angle_alpha 90
_cell_angle_beta 90
_cell_angle_gamma 120
_cell_formula_units_Z 1
_cell_length_a 4.8246(8)
_cell_length_b 4.8246(8)
_cell_length_c 9.226(2)
_cell_volume 185.98(6)
_diffrn_ambient_temperature 293
_diffrn_radiation_probe x-ray
_diffrn_radiation_type MoK\a
_diffrn_radiation_wavelength 0.71069
_exptl_absorpt_coefficient_mu 8.969
_exptl_crystal_density_diffrn 3.970
_exptl_crystal_F_000 200
_refine_ls_number_parameters 21
_refine_ls_number_reflns 258
_refine_ls_R_factor_gt 0.028
_refine_ls_wR_factor_gt 0.032
_cod_data_source_file EJSSIC-1988-25-259-278.cif
_cod_data_source_block CsSb(PO4)2
_cod_original_cell_volume 185.98(9)
_cod_database_code 4030181

loop_
_symmetry_equiv_pos_site_id
_symmetry_equiv_pos_as_xyz
1 x,y,z
2 -y,x-y,z
3 -x+y,-x,z
4 -x,-y,-z
5 y,-x+y,-z
6 x-y,x,-z

loop_
_atom_site_label
_atom_site_type_symbol
_atom_site_thermal_displace_type
_atom_site_fract_x
_atom_site_fract_y
_atom_site_fract_z
_atom_site_occupancy
_atom_site_U_iso_or_equiv
Sb Sb Uiso 0.00000 0.00000 0.50000 1.000 0.0042(1)
P P Uiso 0.33333 0.66667 0.6881(4) 1.000 0.0081(4)
O1 O Uiso 0.33333 0.66667 0.8480(10) 1.000 0.0139(13)
O2 O Uiso 0.3510(10) 0.0560(10) 0.3754(6) 1.000 0.0112(10)
Cs Cs Uiso 0.00000 0.00000 0.00000 1.000 0.0208(3)

loop_
_atom_type_symbol
_atom_type_description
_atom_type_scat_dispersion_real
_atom_type_scat_dispersion_imag
_atom_type_scat_source
Cs Cs -0.3680 2.1192 ' International Tables Vol C Tables 4.2.6.8 and 6.1.1.4'
O O 0.0106 0.0060 ' International Tables Vol C Tables 4.2.6.8 and 6.1.1.4'
P P 0.1023 0.0942 ' International Tables Vol C Tables 4.2.6.8 and 6.1.1.4'
Sb Sb -0.5866 1.5461 ' International Tables Vol C Tables 4.2.6.8 and 6.1.1.4'

loop_
_geom_angle_atom_site_label_1
_geom_angle_atom_site_label_2
_geom_angle_atom_site_label_3
_geom_angle
_geom_angle_site_symmetry_1
_geom_angle_site_symmetry_3
_geom_angle_publ_flag
O2 Sb O2 88.8(2) . 2_555 yes
O2 Sb O2 88.8(2) . 3_555 yes
O2 Sb O2 180.00 . 4_556 yes
O2 Sb O2 91.2(2) . 5_556 yes
O2 Sb O2 91.2(2) . 6_556 yes
O2 Sb O2 88.8(2) 2_555 3_555 yes
O2 Sb O2 91.2(2) 2_555 4_556 yes
O2 Sb O2 180.00 2_555 5_556 yes
O2 Sb O2 91.2(2) 2_555 6_556 yes
O2 Sb O2 91.2(2) 3_555 4_556 yes
O2 Sb O2 91.2(2) 3_555 5_556 yes
O2 Sb O2 180.00 3_555 6_556 yes
O2 Sb O2 88.8(2) 4_556 5_556 yes
O2 Sb O2 88.8(2) 4_556 6_556 yes
O2 Sb O2 88.8(2) 5_556 6_556 yes
O1 P O2 112.2(2) . 4_666 yes
O1 P O2 112.2(2) . 5_566 yes
O1 P O2 112.2(2) . 6_556 yes
O2 P O2 106.7(3) 4_666 5_566 yes
O2 P O2 106.7(3) 4_666 6_556 yes
O2 P O2 106.7(4) 5_566 6_556 yes
Sb O2 P 138.6(3) . 4_666 yes

loop_
_geom_bond_atom_site_label_1
_geom_bond_atom_site_label_2
_geom_bond_distance
_geom_bond_site_symmetry_2
_geom_bond_publ_flag
Sb O2 1.951(5) . yes
Sb O2 1.951(6) 2_555 yes
Sb O2 1.951(5) 3_555 yes
Sb O2 1.951(5) 4_556 yes
Sb O2 1.951(6) 5_556 yes
Sb O2 1.951(5) 6_556 yes
P O1 1.475(10) . yes
P O2 1.554(5) 4_666 yes
P O2 1.554(6) 5_566 yes
P O2 1.554(5) 6_556 yes

loop_
_geom_torsion_atom_site_label_1
_geom_torsion_atom_site_label_2
_geom_torsion_atom_site_label_3
_geom_torsion_atom_site_label_4
_geom_torsion
_geom_torsion_site_symmetry_3
_geom_torsion_publ_flag
O2 Sb O2 P 127.4(5) 6_556 no
